data_2227597
loop_
_publ_author_name
'Zhu, Bao-Yong'

_publ_section_title
;
 Poly[(\m~4~-biphenyl-3,3'-dicarboxylato)bis[\m~2~-1,1'-(butane-1,4-diyl)diimidazole](\m~2~-oxalato)dimanganese(II)]
;
_journal_coeditor_code HG2706
_journal_issue 10
_journal_name_full 'Acta Crystallographica Section E'
_journal_page_first m1214
_journal_paper_doi 10.1107/S1600536810035269
_journal_volume 66
_journal_year 2010
_chemical_formula_iupac '[Mn2 (C14 H8 O4) (C2 O4) (C10 H14 N4)2]'
_chemical_formula_moiety 'C36 H36 Mn2 N8 O8'
_chemical_formula_sum 'C36 H36 Mn2 N8 O8'
_chemical_formula_weight 818.60
_chemical_name_systematic
;
Poly[(\m~4~-biphenyl-3,3'-dicarboxylato)bis[\m~2~-1,1'-(butane-1,4-
diyl)diimidazole](\m~2~-oxalato)dimanganese(II)]
;
_space_group_IT_number 2
_symmetry_cell_setting triclinic
_symmetry_space_group_name_Hall '-P 1'
_symmetry_space_group_name_H-M 'P -1'
_atom_sites_solution_hydrogens geom
_atom_sites_solution_primary direct
_atom_sites_solution_secondary difmap
_cell_angle_alpha 104.397(2)
_cell_angle_beta 99.707(2)
_cell_angle_gamma 114.265(5)
_cell_formula_units_Z 1
_cell_length_a 9.532(8)
_cell_length_b 9.881(8)
_cell_length_c 11.051(9)
_cell_measurement_reflns_used 1712
_cell_measurement_temperature 296(2)
_cell_measurement_theta_max 27.11
_cell_measurement_theta_min 2.46
_cell_volume 874.8(12)
_computing_cell_refinement 'SAINT (Bruker, 2007)'
_computing_data_collection 'APEX2 (Bruker, 2007)'
_computing_data_reduction 'SAINT (Bruker, 2007)'
_computing_molecular_graphics 'SHELXTL(Sheldrick, 2008)'
_computing_publication_material 'WinGX (Farrugia, 1999)'
_computing_structure_refinement 'SHELXL97 (Sheldrick, 2008)'
_computing_structure_solution 'SIR97 (Altomare <i>et al.</i>, 1999)'
_diffrn_ambient_temperature 296(2)
_diffrn_measured_fraction_theta_full 0.990
_diffrn_measured_fraction_theta_max 0.990
_diffrn_measurement_device_type 'Bruker APEXII CCD area-detector'
_diffrn_measurement_method '\f and \w scans'
_diffrn_radiation_monochromator graphite
_diffrn_radiation_source 'fine-focus sealed tube'
_diffrn_radiation_type MoK\a
_diffrn_radiation_wavelength 0.71073
_diffrn_reflns_av_R_equivalents 0.0202
_diffrn_reflns_av_sigmaI/netI 0.0395
_diffrn_reflns_limit_h_max 11
_diffrn_reflns_limit_h_min -9
_diffrn_reflns_limit_k_max 11
_diffrn_reflns_limit_k_min -11
_diffrn_reflns_limit_l_max 12
_diffrn_reflns_limit_l_min -13
_diffrn_reflns_number 4577
_diffrn_reflns_theta_full 25.00
_diffrn_reflns_theta_max 25.00
_diffrn_reflns_theta_min 2.00
_exptl_absorpt_coefficient_mu 0.788
_exptl_absorpt_correction_T_max 0.9232
_exptl_absorpt_correction_T_min 0.9018
_exptl_absorpt_correction_type multi-scan
_exptl_absorpt_process_details '(SADABS; Bruker, 2001)'
_exptl_crystal_colour colorless
_exptl_crystal_density_diffrn 1.554
_exptl_crystal_density_method 'not measured'
_exptl_crystal_description block
_exptl_crystal_F_000 422
_exptl_crystal_size_max 0.13
_exptl_crystal_size_mid 0.11
_exptl_crystal_size_min 0.10
_refine_diff_density_max 0.712
_refine_diff_density_min -0.355
_refine_ls_extinction_method none
_refine_ls_goodness_of_fit_ref 1.013
_refine_ls_hydrogen_treatment constr
_refine_ls_matrix_type full
_refine_ls_number_parameters 244
_refine_ls_number_reflns 3063
_refine_ls_number_restraints 0
_refine_ls_restrained_S_all 1.013
_refine_ls_R_factor_all 0.0512
_refine_ls_R_factor_gt 0.0388
_refine_ls_shift/su_max 0.000
_refine_ls_shift/su_mean 0.000
_refine_ls_structure_factor_coef Fsqd
_refine_ls_weighting_details 'calc w=1/[\s^2^(Fo^2^)+(0.0337P)^2^+0.7805P] where P=(Fo^2^+2Fc^2^)/3'
_refine_ls_weighting_scheme calc
_refine_ls_wR_factor_gt 0.0859
_refine_ls_wR_factor_ref 0.0908
_reflns_number_gt 2495
_reflns_number_total 3063
_reflns_threshold_expression I>2sigma(I)
_cod_data_source_file hg2706.cif
_cod_data_source_block I
_cod_database_code 2227597
_cod_database_fobs_code 2227597

loop_
_symmetry_equiv_pos_as_xyz
'x, y, z'
'-x, -y, -z'

loop_
_atom_site_type_symbol
_atom_site_label
_atom_site_fract_x
_atom_site_fract_y
_atom_site_fract_z
_atom_site_U_iso_or_equiv
_atom_site_adp_type
_atom_site_calc_flag
_atom_site_refinement_flags
_atom_site_occupancy
_atom_site_disorder_assembly
_atom_site_disorder_group
C C1 0.7299(4) 0.9282(4) 0.7716(3) 0.0427(8) Uani d . 1 . .
H H1 0.6181 0.8815 0.7375 0.051 Uiso calc R 1 . .
C C2 0.9736(4) 1.0911(5) 0.8827(4) 0.0633(11) Uani d . 1 . .
H H2 1.0655 1.1814 0.9418 0.076 Uiso calc R 1 . .
C C3 0.9734(5) 0.9615(5) 0.8048(4) 0.0713(12) Uani d . 1 . .
H H3 1.0628 0.9464 0.8006 0.086 Uiso calc R 1 . .
C C4 0.7560(5) 0.6974(4) 0.6402(3) 0.0564(10) Uani d . 1 . .
H H4A 0.6452 0.6333 0.6363 0.068 Uiso calc R 1 . .
H H4B 0.8193 0.6507 0.6722 0.068 Uiso calc R 1 . .
C C5 0.7612(6) 0.6915(5) 0.5041(4) 0.0768(13) Uani d . 1 . .
H H5A 0.8727 0.7552 0.5093 0.092 Uiso calc R 1 . .
H H5B 0.7285 0.5827 0.4517 0.092 Uiso calc R 1 . .
C C6 0.6637(6) 0.7444(5) 0.4343(4) 0.0816(14) Uani d . 1 . .
H H6A 0.6957 0.8530 0.4863 0.098 Uiso calc R 1 . .
H H6B 0.5517 0.6801 0.4278 0.098 Uiso calc R 1 . .
C C7 0.6733(6) 0.7376(4) 0.2962(4) 0.0642(11) Uani d . 1 . .
H H7A 0.6072 0.7796 0.2600 0.077 Uiso calc R 1 . .
H H7B 0.7841 0.8044 0.3016 0.077 Uiso calc R 1 . .
C C8 0.4624(4) 0.4587(4) 0.1455(3) 0.0505(9) Uani d . 1 . .
H H8 0.3691 0.4661 0.1502 0.061 Uiso calc R 1 . .
C C9 0.4710(4) 0.3296(4) 0.0757(3) 0.0444(8) Uani d . 1 . .
H H9 0.3825 0.2319 0.0237 0.053 Uiso calc R 1 . .
C C10 0.7130(4) 0.5128(4) 0.1726(3) 0.0423(8) Uani d . 1 . .
H H10 0.8254 0.5686 0.2016 0.051 Uiso calc R 1 . .
C C11 1.0488(3) 0.4969(3) 0.0624(2) 0.0253(6) Uani d . 1 . .
C C12 0.3716(3) -0.0489(3) -0.1928(2) 0.0240(6) Uani d . 1 . .
C C13 0.2848(3) -0.1643(3) -0.3312(2) 0.0262(6) Uani d . 1 . .
C C14 0.1514(3) -0.3102(3) -0.3588(2) 0.0257(6) Uani d . 1 . .
H H14 0.1146 -0.3347 -0.2904 0.031 Uiso calc R 1 . .
C C15 0.0709(3) -0.4210(3) -0.4862(3) 0.0261(6) Uani d . 1 . .
C C16 0.1284(3) -0.3790(3) -0.5861(3) 0.0344(7) Uani d . 1 . .
H H16 0.0772 -0.4505 -0.6720 0.041 Uiso calc R 1 . .
C C17 0.2597(4) -0.2338(3) -0.5611(3) 0.0408(8) Uani d . 1 . .
H H17 0.2949 -0.2082 -0.6298 0.049 Uiso calc R 1 . .
C C18 0.3386(4) -0.1266(3) -0.4339(3) 0.0352(7) Uani d . 1 . .
H H18 0.4276 -0.0293 -0.4169 0.042 Uiso calc R 1 . .
Mn Mn1 0.72380(5) 0.21542(5) -0.02078(4) 0.02532(14) Uani d . 1 . .
N N1 0.8196(3) 1.0703(3) 0.8619(2) 0.0365(6) Uani d . 1 . .
N N2 0.8173(3) 0.8581(3) 0.7341(2) 0.0443(7) Uani d . 1 . .
N N3 0.6182(4) 0.5751(3) 0.2074(2) 0.0451(7) Uani d . 1 . .
N N4 0.6292(3) 0.3645(3) 0.0931(2) 0.0365(6) Uani d . 1 . .
O O1 1.1919(2) 0.6036(2) 0.11609(18) 0.0324(5) Uani d . 1 . .
O O2 0.9760(2) 0.3849(2) 0.09977(17) 0.0318(5) Uani d . 1 . .
O O3 0.5021(2) 0.0710(2) -0.17499(18) 0.0326(5) Uani d . 1 . .
O O4 0.3098(2) -0.0764(2) -0.10413(17) 0.0310(4) Uani d . 1 . .

loop_
_atom_site_aniso_label
_atom_site_aniso_U_11
_atom_site_aniso_U_22
_atom_site_aniso_U_33
_atom_site_aniso_U_12
_atom_site_aniso_U_13
_atom_site_aniso_U_23
C1 0.0386(18) 0.0441(18) 0.0401(18) 0.0215(16) 0.0121(14) 0.0027(15)
C2 0.039(2) 0.064(2) 0.066(3) 0.0244(19) 0.0084(18) -0.004(2)
C3 0.053(2) 0.078(3) 0.079(3) 0.043(2) 0.017(2) 0.001(2)
C4 0.082(3) 0.046(2) 0.047(2) 0.041(2) 0.0196(19) 0.0089(16)
C5 0.126(4) 0.066(3) 0.044(2) 0.062(3) 0.018(2) 0.0044(19)
C6 0.136(4) 0.067(3) 0.052(3) 0.071(3) 0.018(3) 0.004(2)
C7 0.111(3) 0.048(2) 0.047(2) 0.052(2) 0.025(2) 0.0127(17)
C8 0.054(2) 0.071(2) 0.0406(19) 0.042(2) 0.0193(17) 0.0181(18)
C9 0.046(2) 0.0482(19) 0.0398(18) 0.0234(17) 0.0171(15) 0.0127(15)
C10 0.0470(19) 0.0421(18) 0.0361(17) 0.0230(16) 0.0115(14) 0.0084(14)
C11 0.0246(14) 0.0209(13) 0.0227(14) 0.0074(12) 0.0068(11) 0.0017(11)
C12 0.0223(14) 0.0221(13) 0.0213(14) 0.0079(12) 0.0028(11) 0.0048(11)
C13 0.0234(14) 0.0239(13) 0.0238(14) 0.0082(11) 0.0036(11) 0.0044(11)
C14 0.0272(14) 0.0229(13) 0.0194(13) 0.0084(12) 0.0040(11) 0.0037(10)
C15 0.0232(14) 0.0218(13) 0.0237(14) 0.0064(12) 0.0034(11) 0.0032(11)
C16 0.0364(16) 0.0276(15) 0.0199(14) 0.0046(13) 0.0030(12) 0.0004(12)
C17 0.0437(18) 0.0343(16) 0.0259(16) 0.0031(14) 0.0120(13) 0.0076(13)
C18 0.0347(16) 0.0252(15) 0.0270(15) 0.0007(13) 0.0084(12) 0.0041(12)
Mn1 0.0227(2) 0.0210(2) 0.0202(2) 0.00355(17) 0.00432(16) 0.00186(16)
N1 0.0367(14) 0.0374(14) 0.0309(13) 0.0189(12) 0.0091(11) 0.0032(11)
N2 0.0532(17) 0.0477(16) 0.0342(15) 0.0306(14) 0.0137(13) 0.0059(12)
N3 0.069(2) 0.0442(16) 0.0321(14) 0.0374(16) 0.0166(14) 0.0108(12)
N4 0.0448(15) 0.0349(14) 0.0277(13) 0.0205(12) 0.0116(11) 0.0045(11)
O1 0.0249(10) 0.0301(10) 0.0270(10) 0.0030(9) 0.0014(8) 0.0082(8)
O2 0.0292(11) 0.0268(10) 0.0242(10) 0.0028(9) 0.0028(8) 0.0073(8)
O3 0.0240(10) 0.0249(10) 0.0291(10) -0.0001(9) 0.0022(8) 0.0029(8)
O4 0.0338(11) 0.0268(10) 0.0217(10) 0.0076(9) 0.0068(8) 0.0047(8)

loop_
_atom_type_symbol
_atom_type_description
_atom_type_scat_dispersion_real
_atom_type_scat_dispersion_imag
_atom_type_scat_source
C C 0.0033 0.0016 'International Tables Vol C Tables 4.2.6.8 and 6.1.1.4'
H H 0.0000 0.0000 'International Tables Vol C Tables 4.2.6.8 and 6.1.1.4'
N N 0.0061 0.0033 'International Tables Vol C Tables 4.2.6.8 and 6.1.1.4'
O O 0.0106 0.0060 'International Tables Vol C Tables 4.2.6.8 and 6.1.1.4'
Mn Mn 0.3368 0.7283 'International Tables Vol C Tables 4.2.6.8 and 6.1.1.4'

loop_
_geom_angle_atom_site_label_1
_geom_angle_atom_site_label_2
_geom_angle_atom_site_label_3
_geom_angle_site_symmetry_1
_geom_angle_site_symmetry_3
_geom_angle
_geom_angle_publ_flag
N1 C1 N2 . . 112.6(3) ?
N1 C1 H1 . . 123.7 ?
N2 C1 H1 . . 123.7 ?
C3 C2 N1 . . 110.2(3) ?
C3 C2 H2 . . 124.9 ?
N1 C2 H2 . . 124.9 ?
C2 C3 N2 . . 106.4(3) ?
C2 C3 H3 . . 126.8 ?
N2 C3 H3 . . 126.8 ?
N2 C4 C5 . . 114.0(3) ?
N2 C4 H4A . . 108.8 ?
C5 C4 H4A . . 108.8 ?
N2 C4 H4B . . 108.8 ?
C5 C4 H4B . . 108.8 ?
H4A C4 H4B . . 107.7 ?
C6 C5 C4 . . 117.6(4) ?
C6 C5 H5A . . 107.9 ?
C4 C5 H5A . . 107.9 ?
C6 C5 H5B . . 107.9 ?
C4 C5 H5B . . 107.9 ?
H5A C5 H5B . . 107.2 ?
C5 C6 C7 . . 116.0(4) ?
C5 C6 H6A . . 108.3 ?
C7 C6 H6A . . 108.3 ?
C5 C6 H6B . . 108.3 ?
C7 C6 H6B . . 108.3 ?
H6A C6 H6B . . 107.4 ?
N3 C7 C6 . . 112.3(3) ?
N3 C7 H7A . . 109.1 ?
C6 C7 H7A . . 109.1 ?
N3 C7 H7B . . 109.1 ?
C6 C7 H7B . . 109.1 ?
H7A C7 H7B . . 107.9 ?
C9 C8 N3 . . 106.0(3) ?
C9 C8 H8 . . 127.0 ?
N3 C8 H8 . . 127.0 ?
C8 C9 N4 . . 110.0(3) ?
C8 C9 H9 . . 125.0 ?
N4 C9 H9 . . 125.0 ?
N4 C10 N3 . . 112.3(3) ?
N4 C10 H10 . . 123.9 ?
N3 C10 H10 . . 123.9 ?
O1 C11 O2 . . 126.0(2) ?
O1 C11 C11 . 2_765 117.2(3) ?
O2 C11 C11 . 2_765 116.8(3) ?
O4 C12 O3 . . 124.7(2) ?
O4 C12 C13 . . 118.9(2) ?
O3 C12 C13 . . 116.5(2) ?
C18 C13 C14 . . 119.1(2) ?
C18 C13 C12 . . 120.0(2) ?
C14 C13 C12 . . 120.9(2) ?
C13 C14 C15 . . 122.0(2) ?
C13 C14 H14 . . 119.0 ?
C15 C14 H14 . . 119.0 ?
C16 C15 C14 . . 117.3(2) ?
C16 C15 C15 . 2_544 121.5(3) ?
C14 C15 C15 . 2_544 121.2(3) ?
C17 C16 C15 . . 121.7(2) ?
C17 C16 H16 . . 119.1 ?
C15 C16 H16 . . 119.1 ?
C18 C17 C16 . . 120.0(3) ?
C18 C17 H17 . . 120.0 ?
C16 C17 H17 . . 120.0 ?
C17 C18 C13 . . 119.9(3) ?
C17 C18 H18 . . 120.0 ?
C13 C18 H18 . . 120.0 ?
O3 Mn1 O4 . 2_655 99.95(8) ?
O3 Mn1 O2 . . 165.44(7) ?
O4 Mn1 O2 2_655 . 93.16(7) ?
O3 Mn1 O1 . 2_765 92.32(7) ?
O4 Mn1 O1 2_655 2_765 167.71(7) ?
O2 Mn1 O1 . 2_765 74.74(7) ?
O3 Mn1 N4 . . 93.96(9) ?
O4 Mn1 N4 2_655 . 91.30(9) ?
O2 Mn1 N4 . . 92.05(9) ?
O1 Mn1 N4 2_765 . 87.11(9) ?
O3 Mn1 N1 . 1_544 85.82(9) ?
O4 Mn1 N1 2_655 1_544 90.21(9) ?
O2 Mn1 N1 . 1_544 87.83(9) ?
O1 Mn1 N1 2_765 1_544 91.42(9) ?
N4 Mn1 N1 . 1_544 178.50(9) ?
C1 N1 C2 . . 104.3(3) ?
C1 N1 Mn1 . 1_566 125.1(2) ?
C2 N1 Mn1 . 1_566 129.6(2) ?
C1 N2 C3 . . 106.6(3) ?
C1 N2 C4 . . 127.0(3) ?
C3 N2 C4 . . 126.4(3) ?
C10 N3 C8 . . 106.7(3) ?
C10 N3 C7 . . 126.2(3) ?
C8 N3 C7 . . 127.0(3) ?
C10 N4 C9 . . 105.0(3) ?
C10 N4 Mn1 . . 127.0(2) ?
C9 N4 Mn1 . . 127.0(2) ?
C11 O1 Mn1 . 2_765 115.06(17) ?
C11 O2 Mn1 . . 116.18(16) ?
C12 O3 Mn1 . . 135.35(17) ?
C12 O4 Mn1 . 2_655 143.26(18) ?

loop_
_geom_bond_atom_site_label_1
_geom_bond_atom_site_label_2
_geom_bond_site_symmetry_2
_geom_bond_distance
_geom_bond_publ_flag
C1 N1 . 1.314(4) ?
C1 N2 . 1.339(4) ?
C1 H1 . 0.9300 ?
C2 C3 . 1.353(5) ?
C2 N1 . 1.366(4) ?
C2 H2 . 0.9300 ?
C3 N2 . 1.352(5) ?
C3 H3 . 0.9300 ?
C4 N2 . 1.467(4) ?
C4 C5 . 1.501(5) ?
C4 H4A . 0.9700 ?
C4 H4B . 0.9700 ?
C5 C6 . 1.446(6) ?
C5 H5A . 0.9700 ?
C5 H5B . 0.9700 ?
C6 C7 . 1.532(5) ?
C6 H6A . 0.9700 ?
C6 H6B . 0.9700 ?
C7 N3 . 1.472(4) ?
C7 H7A . 0.9700 ?
C7 H7B . 0.9700 ?
C8 C9 . 1.360(5) ?
C8 N3 . 1.364(4) ?
C8 H8 . 0.9300 ?
C9 N4 . 1.368(4) ?
C9 H9 . 0.9300 ?
C10 N4 . 1.311(4) ?
C10 N3 . 1.341(4) ?
C10 H10 . 0.9300 ?
C11 O1 . 1.248(3) ?
C11 O2 . 1.252(3) ?
C11 C11 2_765 1.559(5) ?
C12 O4 . 1.256(3) ?
C12 O3 . 1.257(3) ?
C12 C13 . 1.502(3) ?
C13 C18 . 1.392(4) ?
C13 C14 . 1.390(4) ?
C14 C15 . 1.396(4) ?
C14 H14 . 0.9300 ?
C15 C16 . 1.392(4) ?
C15 C15 2_544 1.500(5) ?
C16 C17 . 1.382(4) ?
C16 H16 . 0.9300 ?
C17 C18 . 1.383(4) ?
C17 H17 . 0.9300 ?
C18 H18 . 0.9300 ?
Mn1 O3 . 2.1222(19) ?
Mn1 O4 2_655 2.151(2) ?
Mn1 O2 . 2.205(2) ?
Mn1 O1 2_765 2.235(2) ?
Mn1 N4 . 2.263(2) ?
Mn1 N1 1_544 2.263(2) ?
N1 Mn1 1_566 2.263(2) ?
O1 Mn1 2_765 2.235(2) ?
O4 Mn1 2_655 2.151(2) ?

loop_
_geom_torsion_atom_site_label_1
_geom_torsion_atom_site_label_2
_geom_torsion_atom_site_label_3
_geom_torsion_atom_site_label_4
_geom_torsion_site_symmetry_1
_geom_torsion_site_symmetry_2
_geom_torsion_site_symmetry_3
_geom_torsion_site_symmetry_4
_geom_torsion
_geom_torsion_publ_flag
N1 C2 C3 N2 . . . . 0.1(5) ?
N2 C4 C5 C6 . . . . -63.2(5) ?
C4 C5 C6 C7 . . . . 179.6(4) ?
C5 C6 C7 N3 . . . . 61.2(6) ?
N3 C8 C9 N4 . . . . -0.2(4) ?
O4 C12 C13 C18 . . . . 171.3(3) ?
O3 C12 C13 C18 . . . . -7.9(4) ?
O4 C12 C13 C14 . . . . -9.4(4) ?
O3 C12 C13 C14 . . . . 171.5(2) ?
C18 C13 C14 C15 . . . . 0.9(4) ?
C12 C13 C14 C15 . . . . -178.5(2) ?
C13 C14 C15 C16 . . . . -0.8(4) ?
C13 C14 C15 C15 . . . 2_544 178.8(3) ?
C14 C15 C16 C17 . . . . 0.0(4) ?
C15 C15 C16 C17 2_544 . . . -179.6(3) ?
C15 C16 C17 C18 . . . . 0.7(5) ?
C16 C17 C18 C13 . . . . -0.6(5) ?
C14 C13 C18 C17 . . . . -0.2(4) ?
C12 C13 C18 C17 . . . . 179.2(3) ?
N2 C1 N1 C2 . . . . 0.0(4) ?
N2 C1 N1 Mn1 . . . 1_566 -169.0(2) ?
C3 C2 N1 C1 . . . . -0.1(5) ?
C3 C2 N1 Mn1 . . . 1_566 168.3(3) ?
N1 C1 N2 C3 . . . . 0.0(4) ?
N1 C1 N2 C4 . . . . 177.0(3) ?
C2 C3 N2 C1 . . . . -0.1(5) ?
C2 C3 N2 C4 . . . . -177.1(3) ?
C5 C4 N2 C1 . . . . 97.7(4) ?
C5 C4 N2 C3 . . . . -85.9(5) ?
N4 C10 N3 C8 . . . . -0.2(4) ?
N4 C10 N3 C7 . . . . 179.4(3) ?
C9 C8 N3 C10 . . . . 0.2(4) ?
C9 C8 N3 C7 . . . . -179.4(3) ?
C6 C7 N3 C10 . . . . -101.2(4) ?
C6 C7 N3 C8 . . . . 78.4(5) ?
N3 C10 N4 C9 . . . . 0.1(4) ?
N3 C10 N4 Mn1 . . . . 169.41(19) ?
C8 C9 N4 C10 . . . . 0.0(4) ?
C8 C9 N4 Mn1 . . . . -169.3(2) ?
O3 Mn1 N4 C10 . . . . -151.4(3) ?
O4 Mn1 N4 C10 2_655 . . . 108.5(3) ?
O2 Mn1 N4 C10 . . . . 15.3(3) ?
O1 Mn1 N4 C10 2_765 . . . -59.3(3) ?
O3 Mn1 N4 C9 . . . . 15.6(3) ?
O4 Mn1 N4 C9 2_655 . . . -84.5(2) ?
O2 Mn1 N4 C9 . . . . -177.7(2) ?
O1 Mn1 N4 C9 2_765 . . . 107.7(2) ?
O2 C11 O1 Mn1 . . . 2_765 -179.1(2) ?
C11 C11 O1 Mn1 2_765 . . 2_765 0.8(4) ?
O1 C11 O2 Mn1 . . . . -179.2(2) ?
C11 C11 O2 Mn1 2_765 . . . 0.9(4) ?
O3 Mn1 O2 C11 . . . . 26.9(4) ?
O4 Mn1 O2 C11 2_655 . . . -178.85(18) ?
O1 Mn1 O2 C11 2_765 . . . -1.00(17) ?
N4 Mn1 O2 C11 . . . . -87.44(19) ?
N1 Mn1 O2 C11 1_544 . . . 91.06(19) ?
O4 C12 O3 Mn1 . . . . 33.5(4) ?
C13 C12 O3 Mn1 . . . . -147.35(19) ?
O4 Mn1 O3 C12 2_655 . . . 9.5(3) ?
O2 Mn1 O3 C12 . . . . 163.4(3) ?
O1 Mn1 O3 C12 2_765 . . . -169.7(2) ?
N4 Mn1 O3 C12 . . . . -82.5(3) ?
N1 Mn1 O3 C12 1_544 . . . 99.0(3) ?
O3 C12 O4 Mn1 . . . 2_655 -102.2(3) ?
C13 C12 O4 Mn1 . . . 2_655 78.7(3) ?
